data_4070495
loop_
_publ_author_name
'Takaya, Jun'
'Iwasawa, Nobuharu'

_publ_section_title
;
 Bis(o-phosphinophenyl)silane as a Scaffold for Dynamic Behavior of
 H&#x2212;Si and C&#x2212;Si Bonds with Palladium(0)
;
_journal_issue 23
_journal_name_full Organometallics
_journal_page_first 6636
_journal_paper_doi 10.1021/om900874p
_journal_volume 28
_journal_year 2009
_chemical_formula_sum 'C55 H47 P3 Pd Si'
_chemical_formula_weight 935.33
_chemical_name_systematic
; 
 ? 
;
_space_group_IT_number 14
_symmetry_cell_setting monoclinic
_symmetry_space_group_name_Hall '-P 2ybc'
_symmetry_space_group_name_H-M 'P 1 21/c 1'
_atom_sites_solution_hydrogens geom
_atom_sites_solution_primary direct
_atom_sites_solution_secondary difmap
_audit_creation_method SHELXL-97
_cell_angle_alpha 90.00
_cell_angle_beta 93.252(12)
_cell_angle_gamma 90.00
_cell_formula_units_Z 4
_cell_length_a 16.617(6)
_cell_length_b 10.690(4)
_cell_length_c 25.340(8)
_cell_measurement_reflns_used 10160
_cell_measurement_temperature 83(2)
_cell_measurement_theta_max 27.35
_cell_measurement_theta_min 1.23
_cell_volume 4494(3)
_computing_structure_refinement 'SHELXL-97 (Sheldrick, 1997)'
_computing_structure_solution 'SHELXS-97 (Sheldrick, 1990)'
_diffrn_ambient_temperature 83(2)
_diffrn_detector_area_resol_mean 8.33
_diffrn_measured_fraction_theta_full 0.999
_diffrn_measured_fraction_theta_max 0.999
_diffrn_measurement_device_type 'Bruker SMART 1000'
_diffrn_measurement_method \w-scan
_diffrn_radiation_monochromator graphite
_diffrn_radiation_source 'Rigaku rotating anode UX-18'
_diffrn_radiation_type MoK\a
_diffrn_radiation_wavelength 0.71073
_diffrn_reflns_av_R_equivalents 0.0988
_diffrn_reflns_av_sigmaI/netI 0.0514
_diffrn_reflns_limit_h_max 21
_diffrn_reflns_limit_h_min -21
_diffrn_reflns_limit_k_max 13
_diffrn_reflns_limit_k_min -13
_diffrn_reflns_limit_l_max 32
_diffrn_reflns_limit_l_min -32
_diffrn_reflns_number 58040
_diffrn_reflns_theta_full 27.35
_diffrn_reflns_theta_max 27.35
_diffrn_reflns_theta_min 1.23
_exptl_absorpt_coefficient_mu 0.584
_exptl_absorpt_correction_T_max 0.900
_exptl_absorpt_correction_T_min 0.869
_exptl_absorpt_correction_type multi-scan
_exptl_absorpt_process_details SADABS
_exptl_crystal_colour yellow
_exptl_crystal_density_diffrn 1.382
_exptl_crystal_density_method 'not measured'
_exptl_crystal_description block
_exptl_crystal_F_000 1928
_exptl_crystal_size_max 0.30
_exptl_crystal_size_mid 0.20
_exptl_crystal_size_min 0.18
_refine_diff_density_max 0.584
_refine_diff_density_min -0.775
_refine_diff_density_rms 0.083
_refine_ls_extinction_method none
_refine_ls_goodness_of_fit_ref 1.031
_refine_ls_hydrogen_treatment mixed
_refine_ls_matrix_type full
_refine_ls_number_parameters 553
_refine_ls_number_reflns 10160
_refine_ls_number_restraints 1
_refine_ls_restrained_S_all 1.031
_refine_ls_R_factor_all 0.0447
_refine_ls_R_factor_gt 0.0326
_refine_ls_shift/su_max 0.001
_refine_ls_shift/su_mean 0.000
_refine_ls_structure_factor_coef Fsqd
_refine_ls_weighting_details 'calc w=1/[\s^2^(Fo^2^)+(0.0241P)^2^+5.0394P] where P=(Fo^2^+2Fc^2^)/3'
_refine_ls_weighting_scheme calc
_refine_ls_wR_factor_gt 0.0744
_refine_ls_wR_factor_ref 0.0816
_reflns_number_gt 8418
_reflns_number_total 10160
_reflns_threshold_expression >2sigma(I)
_cod_data_source_file om900874p_si_002.cif
_cod_data_source_block iwasawa2
_cod_original_sg_symbol_H-M P21/c
_cod_database_code 4070495

loop_
_symmetry_equiv_pos_as_xyz
'x, y, z'
'-x, y+1/2, -z+1/2'
'-x, -y, -z'
'x, -y-1/2, z-1/2'

loop_
_atom_site_label
_atom_site_type_symbol
_atom_site_fract_x
_atom_site_fract_y
_atom_site_fract_z
_atom_site_U_iso_or_equiv
_atom_site_adp_type
_atom_site_occupancy
_atom_site_symmetry_multiplicity
_atom_site_calc_flag
_atom_site_refinement_flags
_atom_site_disorder_assembly
_atom_site_disorder_group
C1 C 0.93863(15) 0.2149(2) 0.48033(9) 0.0208(5) Uani 1 1 d . A 1
C2 C 0.9086(2) 0.1223(3) 0.51153(14) 0.0571(11) Uani 1 1 d . A 1
H2 H 0.8581 0.0851 0.5015 0.068 Uiso 1 1 calc R A 1
C3 C 0.9516(2) 0.0815(4) 0.55813(15) 0.0678(13) Uani 1 1 d . A 1
H3 H 0.9287 0.0204 0.5800 0.081 Uiso 1 1 calc R A 1
C4 C 1.02705(17) 0.1307(3) 0.57193(11) 0.0336(6) Uani 1 1 d . A 1
H4 H 1.0566 0.1016 0.6027 0.040 Uiso 1 1 calc R A 1
C5 C 1.05922(15) 0.2225(2) 0.54072(9) 0.0236(5) Uani 1 1 d . A 1
H5 H 1.1109 0.2565 0.5501 0.028 Uiso 1 1 calc R A 1
C6 C 1.01529(15) 0.2652(2) 0.49503(9) 0.0226(5) Uani 1 1 d . A 1
H6 H 1.0374 0.3286 0.4739 0.027 Uiso 1 1 calc R A 1
C7 C 0.82330(13) 0.4062(2) 0.45074(8) 0.0155(4) Uani 1 1 d . A 1
C8 C 0.82966(16) 0.4364(3) 0.50475(9) 0.0282(6) Uani 1 1 d . A 1
H8 H 0.8650 0.3899 0.5281 0.034 Uiso 1 1 calc R A 1
C9 C 0.78405(17) 0.5351(3) 0.52443(10) 0.0341(6) Uani 1 1 d . A 1
H9 H 0.7881 0.5538 0.5611 0.041 Uiso 1 1 calc R A 1
C10 C 0.73312(16) 0.6056(2) 0.49078(11) 0.0277(6) Uani 1 1 d . A 1
H10 H 0.7025 0.6720 0.5045 0.033 Uiso 1 1 calc R A 1
C11 C 0.72699(16) 0.5786(2) 0.43671(10) 0.0262(5) Uani 1 1 d . A 1
H11 H 0.6931 0.6276 0.4134 0.031 Uiso 1 1 calc R A 1
C12 C 0.77133(16) 0.4786(2) 0.41711(9) 0.0237(5) Uani 1 1 d . A 1
H12 H 0.7662 0.4594 0.3805 0.028 Uiso 1 1 calc R A 1
C13 C 0.95527(13) 0.3463(2) 0.38587(9) 0.0176(4) Uani 1 1 d . A 1
C14 C 0.97892(14) 0.4723(2) 0.39393(9) 0.0203(5) Uani 1 1 d . A 1
H14 H 0.9480 0.5256 0.4149 0.024 Uiso 1 1 calc R A 1
C15 C 1.04785(15) 0.5189(2) 0.37101(9) 0.0242(5) Uani 1 1 d . A 1
H15 H 1.0630 0.6039 0.3763 0.029 Uiso 1 1 calc R A 1
C16 C 1.09440(15) 0.4406(3) 0.34042(10) 0.0258(5) Uani 1 1 d . A 1
H16 H 1.1417 0.4719 0.3257 0.031 Uiso 1 1 calc R A 1
C17 C 1.07074(15) 0.3161(3) 0.33172(9) 0.0258(5) Uani 1 1 d . A 1
H17 H 1.1019 0.2632 0.3107 0.031 Uiso 1 1 calc R A 1
C18 C 1.00118(15) 0.2690(2) 0.35381(9) 0.0210(5) Uani 1 1 d . A 1
H18 H 0.9850 0.1850 0.3471 0.025 Uiso 1 1 calc R A 1
C19 C 0.59131(13) 0.1764(2) 0.43523(8) 0.0147(4) Uani 1 1 d . A 1
C20 C 0.50967(14) 0.1460(2) 0.42214(9) 0.0189(5) Uani 1 1 d . A 1
H20 H 0.4959 0.0637 0.4107 0.023 Uiso 1 1 calc R A 1
C21 C 0.44899(15) 0.2362(2) 0.42583(10) 0.0232(5) Uani 1 1 d . A 1
H21 H 0.3944 0.2141 0.4174 0.028 Uiso 1 1 calc R A 1
C22 C 0.46797(15) 0.3583(2) 0.44186(9) 0.0227(5) Uani 1 1 d . A 1
H22 H 0.4265 0.4189 0.4443 0.027 Uiso 1 1 calc R A 1
C23 C 0.54873(15) 0.3907(2) 0.45436(10) 0.0238(5) Uani 1 1 d . A 1
H23 H 0.5622 0.4738 0.4649 0.029 Uiso 1 1 calc R A 1
C24 C 0.60929(14) 0.3007(2) 0.45131(9) 0.0202(5) Uani 1 1 d . A 1
H24 H 0.6637 0.3233 0.4602 0.024 Uiso 1 1 calc R A 1
C25 C 0.69927(13) 0.0239(2) 0.50075(8) 0.0166(4) Uani 1 1 d D A 1
C26 C 0.75302(15) -0.0749(2) 0.51166(9) 0.0217(5) Uani 1 1 d . A 1
H26 H 0.7748 -0.1185 0.4831 0.026 Uiso 1 1 calc R A 1
C27 C 0.77556(16) -0.1112(2) 0.56371(10) 0.0252(5) Uani 1 1 d . A 1
H27 H 0.8137 -0.1765 0.5700 0.030 Uiso 1 1 calc R A 1
C28 C 0.7421(2) -0.0514(3) 0.60614(10) 0.0275(7) Uani 0.926(4) 1 d P A 1
H28 H 0.7579 -0.0746 0.6414 0.033 Uiso 0.926(4) 1 calc PR A 1
C29 C 0.68513(18) 0.0426(3) 0.59621(10) 0.0284(7) Uani 0.926(4) 1 d P A 1
H29 H 0.6606 0.0816 0.6249 0.034 Uiso 0.926(4) 1 calc PR A 1
C30 C 0.66353(17) 0.0805(3) 0.54388(10) 0.0235(6) Uani 0.926(4) 1 d P A 1
H30 H 0.6246 0.1447 0.5377 0.028 Uiso 0.926(4) 1 calc PR A 1
C25B C 0.719(5) 0.046(5) 0.4996(9) 0.025 Uiso 0.00 1 d PGD A 2
C26B C 0.758(7) -0.068(6) 0.5103(15) 0.025 Uiso 0.00 1 d PG A 2
H26B H 0.7658 -0.1252 0.4825 0.030 Uiso 0.00 1 calc PR A 2
C27B C 0.784(5) -0.098(5) 0.5618(16) 0.025 Uiso 0.00 1 d PG A 2
H27B H 0.8104 -0.1751 0.5692 0.030 Uiso 0.00 1 calc PR A 2
C28B C 0.772(2) -0.014(3) 0.6026(9) 0.025 Uiso 0.074(4) 1 d PG A 2
H28B H 0.7905 -0.0340 0.6378 0.030 Uiso 0.074(4) 1 calc PR A 2
C29B C 0.7341(19) 0.100(2) 0.5919(7) 0.025 Uiso 0.074(4) 1 d PG A 2
H29B H 0.7260 0.1571 0.6197 0.030 Uiso 0.074(4) 1 calc PR A 2
C30B C 0.708(2) 0.129(3) 0.5404(9) 0.025 Uiso 0.074(4) 1 d PG A 2
H30B H 0.6813 0.2070 0.5331 0.030 Uiso 0.074(4) 1 calc PR A 2
C31 C 0.63082(13) -0.0777(2) 0.40445(8) 0.0150(4) Uani 1 1 d . A .
C32 C 0.56901(14) -0.1397(2) 0.43098(9) 0.0182(4) Uani 1 1 d . . .
H32 H 0.5546 -0.1109 0.4646 0.022 Uiso 1 1 calc R . .
C33 C 0.52943(15) -0.2428(2) 0.40768(10) 0.0229(5) Uani 1 1 d . . .
H33 H 0.4879 -0.2836 0.4253 0.028 Uiso 1 1 calc R . .
C34 C 0.55136(16) -0.2861(2) 0.35791(10) 0.0251(5) Uani 1 1 d . . .
H34 H 0.5227 -0.3532 0.3410 0.030 Uiso 1 1 calc R . .
C35 C 0.61553(15) -0.2297(2) 0.33344(9) 0.0208(5) Uani 1 1 d . . .
H35 H 0.6312 -0.2618 0.3006 0.025 Uiso 1 1 calc R . .
C36 C 0.65796(13) -0.1257(2) 0.35634(8) 0.0157(4) Uani 1 1 d . . .
C37 C 0.72211(14) 0.1146(2) 0.24054(8) 0.0173(4) Uani 1 1 d . A .
C38 C 0.72725(13) -0.0125(2) 0.25477(8) 0.0156(4) Uani 1 1 d . . .
C39 C 0.71014(14) -0.1032(2) 0.21442(9) 0.0197(5) Uani 1 1 d . . .
H39 H 0.7137 -0.1896 0.2229 0.024 Uiso 1 1 calc R . .
C40 C 0.68816(15) -0.0671(2) 0.16244(9) 0.0234(5) Uani 1 1 d . . .
H40 H 0.6767 -0.1290 0.1362 0.028 Uiso 1 1 calc R . .
C41 C 0.68302(17) 0.0596(2) 0.14904(9) 0.0280(6) Uani 1 1 d . . .
H41 H 0.6682 0.0838 0.1137 0.034 Uiso 1 1 calc R . .
C42 C 0.69976(16) 0.1505(2) 0.18768(9) 0.0251(5) Uani 1 1 d . . .
H42 H 0.6962 0.2366 0.1786 0.030 Uiso 1 1 calc R . .
C43 C 0.83104(14) 0.3193(2) 0.26110(8) 0.0172(4) Uani 1 1 d . A .
C44 C 0.84955(15) 0.4451(2) 0.27411(9) 0.0211(5) Uani 1 1 d . . .
H44 H 0.8166 0.4894 0.2972 0.025 Uiso 1 1 calc R . .
C45 C 0.91548(15) 0.5055(2) 0.25353(10) 0.0247(5) Uani 1 1 d . . .
H45 H 0.9265 0.5902 0.2626 0.030 Uiso 1 1 calc R . .
C46 C 0.96548(16) 0.4423(2) 0.21973(10) 0.0266(5) Uani 1 1 d . . .
H46 H 1.0100 0.4838 0.2056 0.032 Uiso 1 1 calc R . .
C47 C 0.94902(16) 0.3174(2) 0.20701(10) 0.0274(5) Uani 1 1 d . . .
H47 H 0.9827 0.2736 0.1842 0.033 Uiso 1 1 calc R . .
C48 C 0.88265(15) 0.2559(2) 0.22775(9) 0.0220(5) Uani 1 1 d . . .
H48 H 0.8726 0.1706 0.2192 0.026 Uiso 1 1 calc R . .
C49 C 0.65939(14) 0.3413(2) 0.27853(8) 0.0179(4) Uani 1 1 d . A .
C50 C 0.58884(15) 0.3093(2) 0.30370(9) 0.0240(5) Uani 1 1 d . . .
H50 H 0.5903 0.2435 0.3289 0.029 Uiso 1 1 calc R . .
C51 C 0.51636(16) 0.3736(3) 0.29197(10) 0.0300(6) Uani 1 1 d . . .
H51 H 0.4691 0.3502 0.3089 0.036 Uiso 1 1 calc R . .
C52 C 0.51339(16) 0.4721(3) 0.25541(10) 0.0284(6) Uani 1 1 d . . .
H52 H 0.4641 0.5148 0.2472 0.034 Uiso 1 1 calc R . .
C53 C 0.58357(16) 0.5072(2) 0.23103(10) 0.0264(5) Uani 1 1 d . . .
H53 H 0.5821 0.5751 0.2068 0.032 Uiso 1 1 calc R . .
C54 C 0.65633(15) 0.4421(2) 0.24238(9) 0.0217(5) Uani 1 1 d . . .
H54 H 0.7036 0.4662 0.2256 0.026 Uiso 1 1 calc R . .
C55 C 0.81460(15) -0.2146(2) 0.31879(9) 0.0218(5) Uani 1 1 d . . .
H55A H 0.7812 -0.2762 0.2991 0.033 Uiso 1 1 calc R . .
H55B H 0.8305 -0.2479 0.3539 0.033 Uiso 1 1 calc R . .
H55C H 0.8629 -0.1969 0.2996 0.033 Uiso 1 1 calc R . .
Si1 Si 0.75453(4) -0.06370(5) 0.32625(2) 0.01354(12) Uani 1 1 d . . .
P1 P 0.87505(3) 0.27032(5) 0.42234(2) 0.01435(11) Uani 1 1 d . . .
P2 P 0.67773(3) 0.06853(5) 0.43025(2) 0.01260(11) Uani 1 1 d D . .
P3 P 0.74758(3) 0.23578(5) 0.29184(2) 0.01417(11) Uani 1 1 d . . .
Pd1 Pd 0.780920(10) 0.129837(14) 0.374334(6) 0.01208(5) Uani 1 1 d . A .
H91 H 0.8317(18) 0.007(3) 0.3520(11) 0.032(8) Uiso 1 1 d . . .

loop_
_atom_site_aniso_label
_atom_site_aniso_U_11
_atom_site_aniso_U_22
_atom_site_aniso_U_33
_atom_site_aniso_U_23
_atom_site_aniso_U_13
_atom_site_aniso_U_12
C1 0.0217(12) 0.0188(11) 0.0212(11) 0.0007(9) -0.0057(9) -0.0007(9)
C2 0.0355(17) 0.071(2) 0.061(2) 0.0423(18) -0.0297(16) -0.0309(17)
C3 0.043(2) 0.086(3) 0.070(2) 0.058(2) -0.0304(18) -0.036(2)
C4 0.0282(14) 0.0367(15) 0.0343(14) 0.0099(12) -0.0126(12) 0.0033(12)
C5 0.0177(11) 0.0274(13) 0.0251(12) -0.0062(10) -0.0046(9) 0.0019(10)
C6 0.0202(12) 0.0235(12) 0.0239(12) -0.0005(9) -0.0008(9) -0.0017(10)
C7 0.0146(10) 0.0146(10) 0.0174(10) -0.0026(8) 0.0013(8) -0.0045(8)
C8 0.0234(13) 0.0428(16) 0.0179(11) -0.0070(10) -0.0027(10) 0.0073(11)
C9 0.0293(14) 0.0485(17) 0.0245(13) -0.0174(12) 0.0025(11) 0.0067(13)
C10 0.0216(12) 0.0231(12) 0.0395(14) -0.0107(11) 0.0110(11) -0.0043(10)
C11 0.0301(14) 0.0183(11) 0.0308(13) 0.0069(10) 0.0085(11) 0.0045(10)
C12 0.0316(14) 0.0212(12) 0.0185(11) 0.0023(9) 0.0033(10) 0.0065(10)
C13 0.0143(10) 0.0207(11) 0.0172(10) -0.0025(8) -0.0027(8) -0.0013(9)
C14 0.0197(11) 0.0205(11) 0.0208(11) -0.0040(9) 0.0014(9) -0.0033(9)
C15 0.0240(12) 0.0252(12) 0.0230(12) -0.0007(9) -0.0020(10) -0.0072(10)
C16 0.0179(12) 0.0360(14) 0.0237(12) 0.0027(10) 0.0023(9) -0.0025(10)
C17 0.0236(12) 0.0340(14) 0.0204(11) -0.0024(10) 0.0058(9) 0.0058(11)
C18 0.0228(12) 0.0211(11) 0.0189(11) -0.0040(9) 0.0002(9) 0.0001(10)
C19 0.0154(10) 0.0175(10) 0.0114(9) 0.0003(8) 0.0020(8) 0.0011(9)
C20 0.0187(11) 0.0186(11) 0.0192(10) 0.0013(8) 0.0002(9) -0.0007(9)
C21 0.0155(11) 0.0260(12) 0.0279(12) 0.0040(10) 0.0001(9) 0.0005(10)
C22 0.0192(12) 0.0233(12) 0.0256(12) 0.0007(9) 0.0018(9) 0.0083(10)
C23 0.0217(12) 0.0204(12) 0.0295(12) -0.0061(10) 0.0017(10) 0.0026(10)
C24 0.0143(11) 0.0217(12) 0.0245(11) -0.0056(9) 0.0009(9) 0.0000(9)
C25 0.0168(10) 0.0204(11) 0.0124(10) -0.0018(8) 0.0002(8) -0.0016(9)
C26 0.0244(12) 0.0220(12) 0.0186(11) -0.0024(9) 0.0000(9) 0.0009(10)
C27 0.0265(13) 0.0246(12) 0.0239(12) 0.0044(10) -0.0051(10) 0.0008(10)
C28 0.0368(17) 0.0312(15) 0.0137(12) 0.0033(10) -0.0061(11) -0.0063(13)
C29 0.0363(17) 0.0347(16) 0.0144(12) -0.0044(11) 0.0027(11) -0.0009(13)
C30 0.0264(15) 0.0282(14) 0.0159(12) -0.0016(10) 0.0007(10) 0.0055(12)
C31 0.0158(10) 0.0141(10) 0.0148(10) 0.0000(8) -0.0017(8) -0.0001(8)
C32 0.0181(11) 0.0190(11) 0.0178(10) -0.0007(8) 0.0041(8) 0.0019(9)
C33 0.0185(11) 0.0210(12) 0.0297(12) 0.0024(9) 0.0048(10) -0.0032(9)
C34 0.0260(13) 0.0220(12) 0.0267(12) -0.0041(10) -0.0025(10) -0.0089(10)
C35 0.0257(12) 0.0193(11) 0.0175(11) -0.0039(9) 0.0012(9) -0.0055(10)
C36 0.0165(10) 0.0155(10) 0.0151(10) 0.0001(8) 0.0007(8) -0.0014(9)
C37 0.0162(10) 0.0215(11) 0.0140(10) -0.0021(8) -0.0004(8) -0.0004(9)
C38 0.0122(10) 0.0224(11) 0.0124(9) -0.0027(8) 0.0034(8) -0.0011(9)
C39 0.0192(11) 0.0209(11) 0.0191(11) -0.0051(9) 0.0023(9) -0.0032(9)
C40 0.0229(12) 0.0288(13) 0.0179(11) -0.0091(9) -0.0039(9) -0.0023(10)
C41 0.0330(14) 0.0335(14) 0.0165(11) -0.0013(10) -0.0064(10) 0.0059(12)
C42 0.0330(14) 0.0241(12) 0.0176(11) -0.0004(9) -0.0048(10) 0.0051(11)
C43 0.0178(11) 0.0188(11) 0.0147(10) 0.0027(8) -0.0008(8) 0.0000(9)
C44 0.0235(12) 0.0200(11) 0.0198(11) -0.0017(9) 0.0008(9) 0.0000(10)
C45 0.0273(13) 0.0191(12) 0.0272(12) 0.0017(9) -0.0017(10) -0.0023(10)
C46 0.0236(13) 0.0267(13) 0.0302(13) 0.0063(10) 0.0067(10) -0.0050(10)
C47 0.0257(13) 0.0278(13) 0.0299(13) -0.0003(10) 0.0112(10) 0.0001(11)
C48 0.0226(12) 0.0197(11) 0.0239(12) -0.0004(9) 0.0043(9) -0.0007(9)
C49 0.0199(11) 0.0218(11) 0.0118(10) -0.0019(8) -0.0013(8) 0.0011(9)
C50 0.0221(12) 0.0301(13) 0.0199(11) 0.0029(10) 0.0013(9) 0.0016(10)
C51 0.0209(12) 0.0435(16) 0.0256(12) -0.0024(11) 0.0020(10) 0.0048(11)
C52 0.0245(13) 0.0342(14) 0.0253(12) -0.0073(11) -0.0078(10) 0.0102(11)
C53 0.0341(14) 0.0231(12) 0.0213(12) -0.0007(9) -0.0055(10) 0.0080(11)
C54 0.0247(12) 0.0232(12) 0.0168(10) 0.0005(9) -0.0013(9) 0.0032(10)
C55 0.0212(12) 0.0195(11) 0.0246(12) -0.0037(9) 0.0000(9) 0.0025(9)
Si1 0.0140(3) 0.0140(3) 0.0126(3) -0.0021(2) 0.0009(2) -0.0005(2)
P1 0.0146(3) 0.0140(3) 0.0140(2) -0.0015(2) -0.0023(2) -0.0010(2)
P2 0.0129(3) 0.0144(3) 0.0105(2) -0.00160(19) 0.00107(19) -0.0002(2)
P3 0.0165(3) 0.0149(3) 0.0110(2) -0.0010(2) 0.0002(2) 0.0000(2)
Pd1 0.01179(8) 0.01278(8) 0.01159(8) -0.00186(6) -0.00003(5) -0.00112(6)

loop_
_atom_type_symbol
_atom_type_description
_atom_type_scat_dispersion_real
_atom_type_scat_dispersion_imag
_atom_type_scat_source
C C 0.0033 0.0016 'International Tables Vol C Tables 4.2.6.8 and 6.1.1.4'
H H 0.0000 0.0000 'International Tables Vol C Tables 4.2.6.8 and 6.1.1.4'
Si Si 0.0817 0.0704 'International Tables Vol C Tables 4.2.6.8 and 6.1.1.4'
P P 0.1023 0.0942 'International Tables Vol C Tables 4.2.6.8 and 6.1.1.4'
Pd Pd -0.9988 1.0072 'International Tables Vol C Tables 4.2.6.8 and 6.1.1.4'

loop_
_geom_angle_atom_site_label_1
_geom_angle_atom_site_label_2
_geom_angle_atom_site_label_3
_geom_angle
C2 C1 C6 118.2(2)
C2 C1 P1 118.36(19)
C6 C1 P1 123.44(18)
C1 C2 C3 121.3(3)
C1 C2 H2 119.4
C3 C2 H2 119.4
C4 C3 C2 120.0(3)
C4 C3 H3 120.0
C2 C3 H3 120.0
C5 C4 C3 119.8(2)
C5 C4 H4 120.1
C3 C4 H4 120.1
C4 C5 C6 120.0(2)
C4 C5 H5 120.0
C6 C5 H5 120.0
C5 C6 C1 120.7(2)
C5 C6 H6 119.7
C1 C6 H6 119.7
C8 C7 C12 118.2(2)
C8 C7 P1 123.20(18)
C12 C7 P1 118.52(17)
C7 C8 C9 120.4(2)
C7 C8 H8 119.8
C9 C8 H8 119.8
C10 C9 C8 120.7(2)
C10 C9 H9 119.6
C8 C9 H9 119.6
C9 C10 C11 119.9(2)
C9 C10 H10 120.1
C11 C10 H10 120.1
C10 C11 C12 119.5(2)
C10 C11 H11 120.2
C12 C11 H11 120.2
C11 C12 C7 121.3(2)
C11 C12 H12 119.3
C7 C12 H12 119.3
C18 C13 C14 119.0(2)
C18 C13 P1 117.28(17)
C14 C13 P1 123.17(18)
C15 C14 C13 120.3(2)
C15 C14 H14 119.8
C13 C14 H14 119.8
C16 C15 C14 120.3(2)
C16 C15 H15 119.8
C14 C15 H15 119.8
C17 C16 C15 119.7(2)
C17 C16 H16 120.2
C15 C16 H16 120.2
C16 C17 C18 120.5(2)
C16 C17 H17 119.8
C18 C17 H17 119.8
C17 C18 C13 120.2(2)
C17 C18 H18 119.9
C13 C18 H18 119.9
C24 C19 C20 117.8(2)
C24 C19 P2 116.88(16)
C20 C19 P2 125.26(17)
C21 C20 C19 120.6(2)
C21 C20 H20 119.7
C19 C20 H20 119.7
C22 C21 C20 120.7(2)
C22 C21 H21 119.7
C20 C21 H21 119.7
C21 C22 C23 119.6(2)
C21 C22 H22 120.2
C23 C22 H22 120.2
C24 C23 C22 119.9(2)
C24 C23 H23 120.0
C22 C23 H23 120.0
C23 C24 C19 121.4(2)
C23 C24 H24 119.3
C19 C24 H24 119.3
C26 C25 C30 117.6(2)
C26 C25 P2 117.90(16)
C30 C25 P2 124.52(18)
C25 C26 C27 121.8(2)
C25 C26 H26 119.1
C27 C26 H26 119.1
C28 C27 C26 120.1(2)
C28 C27 H27 120.0
C26 C27 H27 120.0
C27 C28 C29 119.2(2)
C27 C28 H28 120.4
C29 C28 H28 120.4
C28 C29 C30 120.7(2)
C28 C29 H29 119.7
C30 C29 H29 119.7
C25 C30 C29 120.6(2)
C25 C30 H30 119.7
C29 C30 H30 119.7
C26B C25B C30B 120.0
C26B C25B P2 116(2)
C30B C25B P2 124(2)
C25B C26B C27B 120.0
C25B C26B H26B 120.0
C27B C26B H26B 120.0
C26B C27B C28B 120.0
C26B C27B H27B 120.0
C28B C27B H27B 120.0
C29B C28B C27B 120.0
C29B C28B H28B 120.0
C27B C28B H28B 120.0
C28B C29B C30B 120.0
C28B C29B H29B 120.0
C30B C29B H29B 120.0
C29B C30B C25B 120.0
C29B C30B H30B 120.0
C25B C30B H30B 120.0
C36 C31 C32 120.7(2)
C36 C31 P2 117.46(16)
C32 C31 P2 121.86(16)
C33 C32 C31 120.2(2)
C33 C32 H32 119.9
C31 C32 H32 119.9
C32 C33 C34 119.8(2)
C32 C33 H33 120.1
C34 C33 H33 120.1
C35 C34 C33 119.8(2)
C35 C34 H34 120.1
C33 C34 H34 120.1
C34 C35 C36 121.9(2)
C34 C35 H35 119.1
C36 C35 H35 119.1
C31 C36 C35 117.3(2)
C31 C36 Si1 121.75(16)
C35 C36 Si1 120.69(17)
C38 C37 C42 120.7(2)
C38 C37 P3 118.92(16)
C42 C37 P3 120.38(18)
C37 C38 C39 117.8(2)
C37 C38 Si1 121.60(15)
C39 C38 Si1 120.60(17)
C40 C39 C38 121.2(2)
C40 C39 H39 119.4
C38 C39 H39 119.4
C41 C40 C39 120.3(2)
C41 C40 H40 119.9
C39 C40 H40 119.9
C42 C41 C40 119.8(2)
C42 C41 H41 120.1
C40 C41 H41 120.1
C41 C42 C37 120.2(2)
C41 C42 H42 119.9
C37 C42 H42 119.9
C48 C43 C44 117.7(2)
C48 C43 P3 120.92(17)
C44 C43 P3 121.12(18)
C45 C44 C43 121.1(2)
C45 C44 H44 119.5
C43 C44 H44 119.5
C44 C45 C46 120.7(2)
C44 C45 H45 119.6
C46 C45 H45 119.6
C47 C46 C45 119.1(2)
C47 C46 H46 120.4
C45 C46 H46 120.4
C46 C47 C48 120.4(2)
C46 C47 H47 119.8
C48 C47 H47 119.8
C47 C48 C43 120.9(2)
C47 C48 H48 119.5
C43 C48 H48 119.5
C50 C49 C54 118.6(2)
C50 C49 P3 115.91(17)
C54 C49 P3 125.28(18)
C51 C50 C49 120.8(2)
C51 C50 H50 119.6
C49 C50 H50 119.6
C52 C51 C50 120.3(3)
C52 C51 H51 119.8
C50 C51 H51 119.8
C53 C52 C51 119.6(2)
C53 C52 H52 120.2
C51 C52 H52 120.2
C52 C53 C54 120.2(2)
C52 C53 H53 119.9
C54 C53 H53 119.9
C53 C54 C49 120.5(2)
C53 C54 H54 119.8
C49 C54 H54 119.8
Si1 C55 H55A 109.5
Si1 C55 H55B 109.5
H55A C55 H55B 109.5
Si1 C55 H55C 109.5
H55A C55 H55C 109.5
H55B C55 H55C 109.5
C55 Si1 C38 104.10(10)
C55 Si1 C36 101.53(11)
C38 Si1 C36 108.22(9)
C55 Si1 Pd1 133.47(8)
C38 Si1 Pd1 104.86(7)
C36 Si1 Pd1 102.97(7)
C55 Si1 H91 91.7(10)
C38 Si1 H91 113.0(10)
C36 Si1 H91 131.9(10)
Pd1 Si1 H91 43.3(10)
C13 P1 C7 102.31(10)
C13 P1 C1 98.12(11)
C7 P1 C1 101.42(10)
C13 P1 Pd1 118.67(7)
C7 P1 Pd1 112.14(7)
C1 P1 Pd1 121.17(8)
C31 P2 C19 103.74(10)
C31 P2 C25 100.18(10)
C19 P2 C25 101.63(10)
C31 P2 C25B 110(2)
C19 P2 C25B 105.3(16)
C25 P2 C25B 13(3)
C31 P2 Pd1 109.03(7)
C19 P2 Pd1 117.21(7)
C25 P2 Pd1 122.40(8)
C25B P2 Pd1 111(3)
C43 P3 C49 103.36(11)
C43 P3 C37 100.75(10)
C49 P3 C37 98.56(10)
C43 P3 Pd1 116.65(7)
C49 P3 Pd1 125.44(7)
C37 P3 Pd1 108.03(8)
P2 Pd1 P3 120.49(3)
P2 Pd1 Si1 87.04(3)
P3 Pd1 Si1 86.51(3)
P2 Pd1 P1 109.63(3)
P3 Pd1 P1 104.59(3)
Si1 Pd1 P1 150.00(2)
P2 Pd1 H91 112.4(10)
P3 Pd1 H91 99.7(9)
Si1 Pd1 H91 40.9(10)
P1 Pd1 H91 109.2(10)

loop_
_geom_bond_atom_site_label_1
_geom_bond_atom_site_label_2
_geom_bond_distance
C1 C2 1.378(4)
C1 C6 1.413(3)
C1 P1 1.857(2)
C2 C3 1.413(4)
C2 H2 0.9500
C3 C4 1.386(4)
C3 H3 0.9500
C4 C5 1.386(4)
C4 H4 0.9500
C5 C6 1.410(3)
C5 H5 0.9500
C6 H6 0.9500
C7 C8 1.404(3)
C7 C12 1.410(3)
C7 P1 1.854(2)
C8 C9 1.407(4)
C8 H8 0.9500
C9 C10 1.389(4)
C9 H9 0.9500
C10 C11 1.398(4)
C10 H10 0.9500
C11 C12 1.405(3)
C11 H11 0.9500
C12 H12 0.9500
C13 C18 1.412(3)
C13 C14 1.415(3)
C13 P1 1.852(2)
C14 C15 1.405(3)
C14 H14 0.9500
C15 C16 1.403(4)
C15 H15 0.9500
C16 C17 1.402(4)
C16 H16 0.9500
C17 C18 1.406(4)
C17 H17 0.9500
C18 H18 0.9500
C19 C24 1.416(3)
C19 C20 1.416(3)
C19 P2 1.852(2)
C20 C21 1.402(3)
C20 H20 0.9500
C21 C22 1.397(3)
C21 H21 0.9500
C22 C23 1.405(3)
C22 H22 0.9500
C23 C24 1.398(3)
C23 H23 0.9500
C24 H24 0.9500
C25 C26 1.400(3)
C25 C30 1.410(3)
C25 P2 1.864(2)
C26 C27 1.405(3)
C26 H26 0.9500
C27 C28 1.393(4)
C27 H27 0.9500
C28 C29 1.394(4)
C28 H28 0.9500
C29 C30 1.413(4)
C29 H29 0.9500
C30 H30 0.9500
C25B C26B 1.3900
C25B C30B 1.3900
C25B P2 1.868(16)
C26B C27B 1.3900
C26B H26B 0.9500
C27B C28B 1.3900
C27B H27B 0.9500
C28B C29B 1.3900
C28B H28B 0.9500
C29B C30B 1.3900
C29B H29B 0.9500
C30B H30B 0.9500
C31 C36 1.420(3)
C31 C32 1.423(3)
C31 P2 1.849(2)
C32 C33 1.397(3)
C32 H32 0.9500
C33 C34 1.410(4)
C33 H33 0.9500
C34 C35 1.400(4)
C34 H34 0.9500
C35 C36 1.423(3)
C35 H35 0.9500
C36 Si1 1.933(2)
C37 C38 1.408(3)
C37 C42 1.422(3)
C37 P3 1.866(2)
C38 C39 1.426(3)
C38 Si1 1.922(2)
C39 C40 1.401(3)
C39 H39 0.9500
C40 C41 1.398(4)
C40 H40 0.9500
C41 C42 1.397(3)
C41 H41 0.9500
C42 H42 0.9500
C43 C48 1.411(3)
C43 C44 1.415(3)
C43 P3 1.857(2)
C44 C45 1.398(4)
C44 H44 0.9500
C45 C46 1.400(4)
C45 H45 0.9500
C46 C47 1.397(4)
C46 H46 0.9500
C47 C48 1.411(4)
C47 H47 0.9500
C48 H48 0.9500
C49 C50 1.408(3)
C49 C54 1.413(3)
C49 P3 1.865(2)
C50 C51 1.404(4)
C50 H50 0.9500
C51 C52 1.402(4)
C51 H51 0.9500
C52 C53 1.401(4)
C52 H52 0.9500
C53 C54 1.411(3)
C53 H53 0.9500
C54 H54 0.9500
C55 Si1 1.912(2)
C55 H55A 0.9800
C55 H55B 0.9800
C55 H55C 0.9800
Si1 Pd1 2.4283(8)
Si1 H91 1.60(3)
P1 Pd1 2.4425(8)
P2 Pd1 2.3776(8)
P3 Pd1 2.4140(8)
Pd1 H91 1.67(3)
